data_4035448
loop_
_publ_author_name
'Zwick, 3rd, Christian R'
'Renata, Hans'

_publ_section_title
;
 Evolution of Biocatalytic and Chemocatalytic C-H Functionalization
 Strategy in the Synthesis of Manzacidin C.
;
_journal_issue 14
_journal_name_full 'The Journal of organic chemistry'
_journal_page_first 7407
_journal_page_last 7415
_journal_paper_doi 10.1021/acs.joc.8b00248
_journal_volume 83
_journal_year 2018
_chemical_absolute_configuration ad
_chemical_formula_moiety 'C11 H18 N4 O4'
_chemical_formula_sum 'C11 H18 N4 O4'
_chemical_formula_weight 270.29
_space_group_crystal_system monoclinic
_space_group_IT_number 4
_space_group_name_Hall 'P 2yb'
_space_group_name_H-M_alt 'P 1 21 1'
_atom_sites_solution_hydrogens mixed
_audit_creation_date 2017-04-28
_audit_creation_method
;
Olex2 1.2-beta
(compiled 2017.03.28 svn.r3405 for OlexSys, GUI svn.r5335)
;
_cell_angle_alpha 90
_cell_angle_beta 95.0010(10)
_cell_angle_gamma 90
_cell_formula_units_Z 2
_cell_length_a 9.9065(3)
_cell_length_b 6.0070(2)
_cell_length_c 11.3732(3)
_cell_measurement_reflns_used 9762
_cell_measurement_temperature 100(2)
_cell_measurement_theta_max 71.79
_cell_measurement_theta_min 3.90
_cell_volume 674.22(4)
_computing_cell_refinement 'SAINT V8.38A (Bruker, 2017)'
_computing_data_collection 'APEX3 v2016.1-0 (Bruker, 2016)'
_computing_data_reduction 'SAINT V8.38A (Bruker, 2017)'
_computing_molecular_graphics 'Olex2 (Dolomanov et al., 2009)'
_computing_publication_material 'Olex2 (Dolomanov et al., 2009)'
_computing_structure_refinement 'XL (Sheldrick, 2008)'
_computing_structure_solution 'ShelXT (Sheldrick, 2015)'
_diffrn_ambient_temperature 100.0
_diffrn_detector 'Bruker Platinum135 CCD'
_diffrn_detector_area_resol_mean 7.9
_diffrn_detector_type 'CCD Area Detector'
_diffrn_measured_fraction_theta_full 1.000
_diffrn_measured_fraction_theta_max 0.998
_diffrn_measurement_device 'Fixed Chi Three-Circle Diffractometer'
_diffrn_measurement_device_type 'Bruker D8 Platinum135'
_diffrn_measurement_method '\w and \f scans'
_diffrn_radiation_monochromator 'Multilayer Mirrors'
_diffrn_radiation_probe x-ray
_diffrn_radiation_type CuK\a
_diffrn_radiation_wavelength 1.54178
_diffrn_radiation_xray_symbol K-L~3~
_diffrn_reflns_av_R_equivalents 0.0391
_diffrn_reflns_av_unetI/netI 0.0288
_diffrn_reflns_Laue_measured_fraction_full 1.000
_diffrn_reflns_Laue_measured_fraction_max 0.998
_diffrn_reflns_limit_h_max 12
_diffrn_reflns_limit_h_min -12
_diffrn_reflns_limit_k_max 7
_diffrn_reflns_limit_k_min -7
_diffrn_reflns_limit_l_max 14
_diffrn_reflns_limit_l_min -13
_diffrn_reflns_number 11019
_diffrn_reflns_point_group_measured_fraction_full 0.999
_diffrn_reflns_point_group_measured_fraction_max 0.990
_diffrn_reflns_theta_full 67.500
_diffrn_reflns_theta_max 72.143
_diffrn_reflns_theta_min 3.901
_diffrn_source 'Micro Focus Rotating Anode'
_diffrn_source_type 'Bruker FR-591'
_diffrn_standards_number 0
_exptl_absorpt_coefficient_mu 0.863
_exptl_absorpt_correction_T_max 0.5230
_exptl_absorpt_correction_T_min 0.4301
_exptl_absorpt_correction_type multi-scan
_exptl_absorpt_process_details
'SADABS-2016/2 (Bruker,2016/2) was used for absorption correction. wR2(int) was 0.0880 before and 0.0550 after correction. The Ratio of minimum to maximum transmission is 0.8224. The \l/2 correction factor is Not present.'
_exptl_crystal_colour colourless
_exptl_crystal_colour_primary colourless
_exptl_crystal_density_diffrn 1.331
_exptl_crystal_description block
_exptl_crystal_F_000 288
_exptl_crystal_size_max 0.44
_exptl_crystal_size_mid 0.3
_exptl_crystal_size_min 0.25
_refine_diff_density_max 0.180
_refine_diff_density_min -0.137
_refine_diff_density_rms 0.033
_refine_ls_abs_structure_details
;
 Flack x determined using 1137 quotients [(I+)-(I-)]/[(I+)+(I-)]
 (Parsons, Flack and Wagner, Acta Cryst. B69 (2013) 249-259).
;
_refine_ls_abs_structure_Flack 0.01(6)
_refine_ls_extinction_coef 0.0045(11)
_refine_ls_extinction_expression Fc^*^=kFc[1+0.001xFc^2^\l^3^/sin(2\q)]^-1/4^
_refine_ls_extinction_method 'SHELXL-2016/6 (Sheldrick 2016)'
_refine_ls_goodness_of_fit_ref 1.048
_refine_ls_hydrogen_treatment mixed
_refine_ls_matrix_type full
_refine_ls_number_parameters 180
_refine_ls_number_reflns 2640
_refine_ls_number_restraints 1
_refine_ls_restrained_S_all 1.048
_refine_ls_R_factor_all 0.0266
_refine_ls_R_factor_gt 0.0260
_refine_ls_shift/su_max 0.000
_refine_ls_shift/su_mean 0.000
_refine_ls_structure_factor_coef Fsqd
_refine_ls_weighting_details 'w=1/[\s^2^(Fo^2^)+(0.0417P)^2^+0.0816P] where P=(Fo^2^+2Fc^2^)/3'
_refine_ls_weighting_scheme calc
_refine_ls_wR_factor_gt 0.0690
_refine_ls_wR_factor_ref 0.0695
_reflns_Friedel_coverage 0.801
_reflns_Friedel_fraction_full 0.997
_reflns_Friedel_fraction_max 0.979
_reflns_number_gt 2598
_reflns_number_total 2640
_reflns_threshold_expression 'I > 2\s(I)'
_cod_data_source_file jo8b00248_si_001.cif
_cod_data_source_block renata04
_cod_depositor_comments
;
The following automatic conversions were performed:

data item '_diffrn_radiation_probe' value 'X-ray' was changed to
'x-ray' in accordance with the
/home/data/users/saulius/crontab/automatic-downloads/current/ACS/lib/dictionaries/cif_core.dic
dictionary named 'cif_core.dic' version 2.4.2 last updated on
2011-04-26.

Automatic conversion script
Id: cif_fix_values 6909 2019-04-08 15:41:33Z antanas 
;
_cod_database_code 4035448
_shelx_shelxl_version_number 2016/6
_shelx_space_group_comment
;
The symmetry employed for this shelxl refinement is uniquely defined
by the following loop, which should always be used as a source of
symmetry information in preference to the above space-group names.
They are only intended as comments.
;
_shelx_estimated_absorpt_t_max 0.813
_shelx_estimated_absorpt_t_min 0.703
_olex2_refinement_description
;
1. Fixed Uiso
 At 1.2 times of:
  All C(H) groups, All C(H,H) groups, All N(H) groups
 At 1.5 times of:
  All C(H,H,H) groups
2.a Ternary CH refined with riding coordinates:
 C2(H2)
2.b Secondary CH2 refined with riding coordinates:
 C3(H3A,H3B), C5(H5A,H5B)
2.c Idealised Me refined as rotating group:
 C6(H6A,H6B,H6C), C9(H9A,H9B,H9C), C10(H10A,H10B,H10C), C11(H11A,H11B,H11C)
;
_olex2_submission_special_instructions 'No special instructions were received'

loop_
_space_group_symop_operation_xyz
'x, y, z'
'-x, y+1/2, -z'

loop_
_atom_site_label
_atom_site_type_symbol
_atom_site_fract_x
_atom_site_fract_y
_atom_site_fract_z
_atom_site_U_iso_or_equiv
_atom_site_adp_type
_atom_site_occupancy
_atom_site_site_symmetry_order
_atom_site_calc_flag
_atom_site_refinement_flags_posn
O1 O 0.30411(12) 0.19213(19) 0.49744(10) 0.0194(3) Uani 1 1 d .
O2 O 0.12924(11) 0.2928(2) 0.58900(10) 0.0193(3) Uani 1 1 d .
O3 O 0.21059(11) 0.6181(2) 0.36994(10) 0.0189(3) Uani 1 1 d .
O4 O 0.41595(12) 0.7110(2) 0.30603(10) 0.0202(3) Uani 1 1 d .
N1 N 0.40006(14) 0.6313(2) 0.49560(12) 0.0156(3) Uani 1 1 d .
H1 H 0.488(3) 0.639(4) 0.5017(19) 0.019 Uiso 1 1 d R
N2 N 0.21089(14) 0.5163(3) 0.81427(12) 0.0218(3) Uani 1 1 d .
N3 N 0.14335(15) 0.4104(3) 0.88073(12) 0.0213(3) Uani 1 1 d .
N4 N 0.09251(18) 0.3080(3) 0.94863(14) 0.0354(4) Uani 1 1 d .
C1 C 0.25162(15) 0.3347(3) 0.55265(13) 0.0149(3) Uani 1 1 d .
C2 C 0.32609(16) 0.5508(3) 0.59142(13) 0.0144(3) Uani 1 1 d .
H2 H 0.395218 0.509764 0.657196 0.017 Uiso 1 1 calc R
C3 C 0.23662(16) 0.7317(3) 0.63960(14) 0.0170(3) Uani 1 1 d .
H3A H 0.294192 0.837059 0.688536 0.020 Uiso 1 1 calc R
H3B H 0.190470 0.815991 0.572915 0.020 Uiso 1 1 calc R
C4 C 0.13119(16) 0.6320(3) 0.71346(14) 0.0163(3) Uani 1 1 d .
C5 C 0.04799(16) 0.4654(3) 0.63709(14) 0.0179(3) Uani 1 1 d .
H5A H -0.019177 0.395023 0.684902 0.021 Uiso 1 1 calc R
H5B H -0.002506 0.545812 0.571194 0.021 Uiso 1 1 calc R
C6 C 0.03905(19) 0.8080(3) 0.75985(16) 0.0249(4) Uani 1 1 d .
H6A H -0.026574 0.736373 0.807329 0.037 Uiso 1 1 calc GR
H6B H -0.009281 0.886275 0.693292 0.037 Uiso 1 1 calc GR
H6C H 0.093638 0.914591 0.808812 0.037 Uiso 1 1 calc GR
C7 C 0.33210(16) 0.6514(3) 0.38836(14) 0.0155(3) Uani 1 1 d .
C8 C 0.37839(18) 0.6489(3) 0.18230(14) 0.0200(4) Uani 1 1 d .
C9 C 0.2541(2) 0.7756(3) 0.13111(16) 0.0292(4) Uani 1 1 d .
H9A H 0.172856 0.711917 0.161296 0.044 Uiso 1 1 calc GR
H9B H 0.247002 0.763972 0.044842 0.044 Uiso 1 1 calc GR
H9C H 0.262373 0.932490 0.154174 0.044 Uiso 1 1 calc GR
C10 C 0.5026(2) 0.7190(4) 0.12161(16) 0.0320(5) Uani 1 1 d .
H10A H 0.516237 0.879868 0.130919 0.048 Uiso 1 1 calc GR
H10B H 0.489041 0.682301 0.037454 0.048 Uiso 1 1 calc GR
H10C H 0.582472 0.640101 0.157377 0.048 Uiso 1 1 calc GR
C11 C 0.35993(19) 0.3973(3) 0.17488(17) 0.0244(4) Uani 1 1 d .
H11A H 0.442720 0.323691 0.208613 0.037 Uiso 1 1 calc GR
H11B H 0.341504 0.353066 0.092093 0.037 Uiso 1 1 calc GR
H11C H 0.283683 0.353243 0.219165 0.037 Uiso 1 1 calc GR

loop_
_atom_site_aniso_label
_atom_site_aniso_U_11
_atom_site_aniso_U_22
_atom_site_aniso_U_33
_atom_site_aniso_U_23
_atom_site_aniso_U_13
_atom_site_aniso_U_12
O1 0.0185(5) 0.0151(5) 0.0250(6) -0.0017(5) 0.0050(5) 0.0003(5)
O2 0.0155(5) 0.0178(5) 0.0253(6) -0.0029(5) 0.0062(4) -0.0031(5)
O3 0.0138(5) 0.0211(6) 0.0216(6) 0.0004(5) 0.0004(4) -0.0016(5)
O4 0.0194(6) 0.0260(6) 0.0152(5) -0.0006(5) 0.0017(4) -0.0103(5)
N1 0.0102(6) 0.0184(6) 0.0183(6) 0.0012(5) 0.0021(5) -0.0031(6)
N2 0.0166(7) 0.0300(8) 0.0186(6) 0.0045(6) 0.0008(5) 0.0032(6)
N3 0.0235(7) 0.0229(7) 0.0167(6) 0.0004(6) -0.0026(6) 0.0009(6)
N4 0.0399(9) 0.0415(10) 0.0240(8) 0.0101(8) -0.0025(7) -0.0112(9)
C1 0.0127(7) 0.0144(7) 0.0174(7) 0.0032(6) 0.0005(6) 0.0006(6)
C2 0.0128(7) 0.0151(7) 0.0155(7) 0.0014(6) 0.0023(6) -0.0006(6)
C3 0.0178(8) 0.0136(7) 0.0196(7) -0.0010(6) 0.0025(6) -0.0004(6)
C4 0.0146(7) 0.0189(7) 0.0154(7) 0.0009(6) 0.0007(6) 0.0035(7)
C5 0.0124(7) 0.0219(8) 0.0197(7) 0.0001(7) 0.0034(6) 0.0022(6)
C6 0.0246(9) 0.0249(8) 0.0258(8) -0.0007(8) 0.0065(7) 0.0077(8)
C7 0.0163(7) 0.0123(7) 0.0182(7) 0.0003(6) 0.0029(6) -0.0021(6)
C8 0.0227(8) 0.0231(8) 0.0141(7) -0.0021(6) 0.0014(6) -0.0068(7)
C9 0.0369(10) 0.0276(9) 0.0217(8) 0.0010(7) -0.0046(7) -0.0002(8)
C10 0.0340(10) 0.0431(11) 0.0198(8) -0.0030(8) 0.0079(7) -0.0176(9)
C11 0.0240(8) 0.0227(8) 0.0270(8) -0.0045(7) 0.0059(7) -0.0023(8)

loop_
_atom_type_symbol
_atom_type_description
_atom_type_scat_dispersion_real
_atom_type_scat_dispersion_imag
_atom_type_scat_source
C C 0.0181 0.0091 'International Tables Vol C Tables 4.2.6.8 and 6.1.1.4'
H H 0.0000 0.0000 'International Tables Vol C Tables 4.2.6.8 and 6.1.1.4'
N N 0.0311 0.0180 'International Tables Vol C Tables 4.2.6.8 and 6.1.1.4'
O O 0.0492 0.0322 'International Tables Vol C Tables 4.2.6.8 and 6.1.1.4'

loop_
_geom_angle_atom_site_label_1
_geom_angle_atom_site_label_2
_geom_angle_atom_site_label_3
_geom_angle
C1 O2 C5 122.02(13)
C7 O4 C8 118.37(12)
C2 N1 H1 121.9(14)
C7 N1 H1 119.0(14)
C7 N1 C2 117.75(13)
N3 N2 C4 115.46(13)
N4 N3 N2 173.26(17)
O1 C1 O2 118.07(14)
O1 C1 C2 122.04(14)
O2 C1 C2 119.65(13)
N1 C2 C1 109.13(12)
N1 C2 H2 106.7
N1 C2 C3 112.22(13)
C1 C2 H2 106.7
C3 C2 C1 115.01(13)
C3 C2 H2 106.7
C2 C3 H3A 109.4
C2 C3 H3B 109.4
H3A C3 H3B 108.0
C4 C3 C2 111.39(13)
C4 C3 H3A 109.4
C4 C3 H3B 109.4
N2 C4 C3 105.25(12)
N2 C4 C5 110.71(14)
N2 C4 C6 110.35(13)
C3 C4 C5 107.96(12)
C3 C4 C6 112.34(14)
C5 C4 C6 110.12(13)
O2 C5 C4 113.30(12)
O2 C5 H5A 108.9
O2 C5 H5B 108.9
C4 C5 H5A 108.9
C4 C5 H5B 108.9
H5A C5 H5B 107.7
C4 C6 H6A 109.5
C4 C6 H6B 109.5
C4 C6 H6C 109.5
H6A C6 H6B 109.5
H6A C6 H6C 109.5
H6B C6 H6C 109.5
O3 C7 O4 125.49(14)
O3 C7 N1 123.29(15)
N1 C7 O4 111.22(13)
O4 C8 C9 111.61(15)
O4 C8 C10 102.50(13)
O4 C8 C11 108.87(14)
C9 C8 C10 110.34(16)
C9 C8 C11 112.72(16)
C10 C8 C11 110.32(16)
C8 C9 H9A 109.5
C8 C9 H9B 109.5
C8 C9 H9C 109.5
H9A C9 H9B 109.5
H9A C9 H9C 109.5
H9B C9 H9C 109.5
C8 C10 H10A 109.5
C8 C10 H10B 109.5
C8 C10 H10C 109.5
H10A C10 H10B 109.5
H10A C10 H10C 109.5
H10B C10 H10C 109.5
C8 C11 H11A 109.5
C8 C11 H11B 109.5
C8 C11 H11C 109.5
H11A C11 H11B 109.5
H11A C11 H11C 109.5
H11B C11 H11C 109.5

loop_
_geom_bond_atom_site_label_1
_geom_bond_atom_site_label_2
_geom_bond_distance
O1 C1 1.206(2)
O2 C1 1.3384(19)
O2 C5 1.449(2)
O3 C7 1.220(2)
O4 C7 1.3530(19)
O4 C8 1.472(2)
N1 H1 0.87(2)
N1 C2 1.448(2)
N1 C7 1.346(2)
N2 N3 1.229(2)
N2 C4 1.505(2)
N3 N4 1.138(2)
C1 C2 1.538(2)
C2 H2 1.0000
C2 C3 1.534(2)
C3 H3A 0.9900
C3 H3B 0.9900
C3 C4 1.519(2)
C4 C5 1.520(2)
C4 C6 1.521(2)
C5 H5A 0.9900
C5 H5B 0.9900
C6 H6A 0.9800
C6 H6B 0.9800
C6 H6C 0.9800
C8 C9 1.519(3)
C8 C10 1.522(2)
C8 C11 1.524(2)
C9 H9A 0.9800
C9 H9B 0.9800
C9 H9C 0.9800
C10 H10A 0.9800
C10 H10B 0.9800
C10 H10C 0.9800
C11 H11A 0.9800
C11 H11B 0.9800
C11 H11C 0.9800
